data_2211826
loop_
_publ_author_name
'Xing, Zhi-Tao'
'Ding, Wei-Lin'
'Wang, Pin-Liang'
'Han, Feng'
'Wang, Hai-Bo'

_publ_section_title
;
 2-(2<i>H</i>-1,2,3-Benzotriazol-2-yl)-4-(2,4,4-trimethylpentan-2-yl)phenol
;
_journal_coeditor_code HB2219
_journal_issue 1
_journal_name_full 'Acta Crystallographica Section E'
_journal_page_first o49
_journal_page_last o50
_journal_paper_doi 10.1107/S1600536806051191
_journal_volume 63
_journal_year 2007
_chemical_formula_iupac 'C20 H25 N3 O'
_chemical_formula_moiety 'C20 H25 N3 O'
_chemical_formula_sum 'C20 H25 N3 O'
_chemical_formula_weight 323.43
_chemical_name_systematic
;
2-(2H-1,2,3-Benzotriazol-2-yl)-4-(2,4,4-trimethylpentan-2-yl)phenol
;
_space_group_IT_number 29
_symmetry_cell_setting orthorhombic
_symmetry_space_group_name_Hall 'P 2c -2ac'
_symmetry_space_group_name_H-M 'P c a 21'
_atom_sites_solution_hydrogens geom
_atom_sites_solution_primary direct
_atom_sites_solution_secondary difmap
_audit_creation_method SHELXL-97
_cell_angle_alpha 90.00
_cell_angle_beta 90.00
_cell_angle_gamma 90.00
_cell_formula_units_Z 4
_cell_length_a 13.177(3)
_cell_length_b 16.289(3)
_cell_length_c 8.4280(17)
_cell_measurement_reflns_used 25
_cell_measurement_temperature 293(2)
_cell_measurement_theta_max 12
_cell_measurement_theta_min 9
_cell_volume 1809.0(6)
_computing_cell_refinement 'CAD-4 Software'
_computing_data_collection 'CAD-4 Software (Enraf--Nonius, 1989)'
_computing_data_reduction 'XCAD4 (Harms & Wocadlo, 1995)'
_computing_molecular_graphics 'SHELXTL (Siemens, 1996)'
_computing_publication_material 'PLATON (Spek, 2003)'
_computing_structure_refinement 'SHELXL97 (Sheldrick, 1997)'
_computing_structure_solution 'SHELXS97 (Sheldrick, 1997)'
_diffrn_ambient_temperature 293(2)
_diffrn_measured_fraction_theta_full 0.997
_diffrn_measured_fraction_theta_max 0.997
_diffrn_measurement_device_type 'Enraf--Nonius CAD-4'
_diffrn_measurement_method \w/2\q
_diffrn_radiation_monochromator graphite
_diffrn_radiation_source 'fine-focus sealed tube'
_diffrn_radiation_type MoK\a
_diffrn_radiation_wavelength 0.71073
_diffrn_reflns_av_R_equivalents 0.0000
_diffrn_reflns_av_sigmaI/netI 0.0862
_diffrn_reflns_limit_h_max 16
_diffrn_reflns_limit_h_min 0
_diffrn_reflns_limit_k_max 20
_diffrn_reflns_limit_k_min 0
_diffrn_reflns_limit_l_max 0
_diffrn_reflns_limit_l_min -10
_diffrn_reflns_number 1916
_diffrn_reflns_theta_full 26.02
_diffrn_reflns_theta_max 26.02
_diffrn_reflns_theta_min 1.25
_diffrn_standards_decay_% 0
_diffrn_standards_interval_count 200
_diffrn_standards_interval_time 120
_diffrn_standards_number 3
_exptl_absorpt_coefficient_mu 0.074
_exptl_absorpt_correction_T_max 0.993
_exptl_absorpt_correction_T_min 0.971
_exptl_absorpt_correction_type psi-scan
_exptl_absorpt_process_details '(North <i>et al.</i>,  1968)'
_exptl_crystal_colour Colourless
_exptl_crystal_density_diffrn 1.188
_exptl_crystal_density_method 'not measured'
_exptl_crystal_description Block
_exptl_crystal_F_000 696
_exptl_crystal_size_max 0.40
_exptl_crystal_size_mid 0.10
_exptl_crystal_size_min 0.10
_refine_diff_density_max 0.154
_refine_diff_density_min -0.138
_refine_ls_abs_structure_details none
_refine_ls_extinction_method none
_refine_ls_goodness_of_fit_ref 0.951
_refine_ls_hydrogen_treatment constr
_refine_ls_matrix_type full
_refine_ls_number_parameters 211
_refine_ls_number_reflns 1916
_refine_ls_number_restraints 1
_refine_ls_restrained_S_all 0.950
_refine_ls_R_factor_all 0.1268
_refine_ls_R_factor_gt 0.0631
_refine_ls_shift/su_max 0.000
_refine_ls_shift/su_mean 0.000
_refine_ls_structure_factor_coef Fsqd
_refine_ls_weighting_details 'calc w=1/[\s^2^(Fo^2^)+(0.0376P)^2^] where P=(Fo^2^+2Fc^2^)/3'
_refine_ls_weighting_scheme calc
_refine_ls_wR_factor_gt 0.1149
_refine_ls_wR_factor_ref 0.1370
_reflns_number_gt 937
_reflns_number_total 1916
_reflns_threshold_expression I>2\s(I)
_cod_data_source_file hb2219.cif
_cod_data_source_block I
_cod_depositor_comments
;
The following automatic conversions were performed:
'_symmetry_cell_setting' value 'Orthorhombic' changed to 'orthorhombic'
according to '/home/saulius/struct/CIF-dictionaries/cif_core.dic'
dictionary named 'cif_core.dic' version 2.4.1 from 2010-06-29.

Automatic conversion script
Id: cif_fix_enum 1527 2010-12-29 10:47:43Z saulius 

The following automatic conversions were performed:

'_symmetry_cell_setting' value 'Orthorhombic' changed to
'orthorhombic' according to
/home/saulius/struct/CIF-dictionaries/cif_core.dic dictionary named
'cif_core.dic' version 2.4.1 from 2010-06-29.

Automatic conversion script
Id: cif_fix_values 1715 2011-07-08 13:25:40Z adriana 
;
_cod_database_code 2211826
_cod_database_fobs_code 2211826

loop_
_symmetry_equiv_pos_as_xyz
'x, y, z'
'-x, -y, z+1/2'
'x+1/2, -y, z'
'-x+1/2, y, z+1/2'

loop_
_atom_site_type_symbol
_atom_site_label
_atom_site_fract_x
_atom_site_fract_y
_atom_site_fract_z
_atom_site_U_iso_or_equiv
_atom_site_adp_type
_atom_site_calc_flag
_atom_site_refinement_flags
_atom_site_occupancy
O O 0.3758(3) 0.2626(3) 0.0140(5) 0.0794(14) Uani d . 1
H H1 0.4071 0.2256 0.0658 0.095 Uiso d R 1
N N1 0.2590(3) 0.1417(2) 0.1875(6) 0.0547(11) Uani d . 1
N N2 0.3601(3) 0.1267(3) 0.1781(6) 0.0585(13) Uani d . 1
N N3 0.2067(3) 0.0910(3) 0.2782(6) 0.0583(13) Uani d . 1
C C1 -0.1650(5) 0.4682(5) 0.2043(15) 0.171(5) Uani d . 1
H H1A -0.1598 0.4971 0.3032 0.257 Uiso calc R 1
H H1B -0.2317 0.4451 0.1942 0.257 Uiso calc R 1
H H1C -0.1530 0.5057 0.1183 0.257 Uiso calc R 1
C C2 -0.1025(6) 0.3446(6) 0.3413(10) 0.140(4) Uani d . 1
H H2B -0.0918 0.3752 0.4372 0.210 Uiso calc R 1
H H2C -0.0551 0.2998 0.3367 0.210 Uiso calc R 1
H H2D -0.1705 0.3234 0.3400 0.210 Uiso calc R 1
C C3 0.0185(5) 0.4359(4) 0.2117(11) 0.114(3) Uani d . 1
H H3B 0.0270 0.4612 0.3137 0.171 Uiso calc R 1
H H3C 0.0278 0.4762 0.1300 0.171 Uiso calc R 1
H H3D 0.0678 0.3929 0.1992 0.171 Uiso calc R 1
C C4 -0.0868(6) 0.4002(5) 0.1996(11) 0.096 Uani d . 1
C C5 -0.1035(4) 0.3559(4) 0.0362(8) 0.073(2) Uani d . 1
H H5A -0.1763 0.3504 0.0233 0.088 Uiso calc R 1
H H5B -0.0811 0.3942 -0.0448 0.088 Uiso calc R 1
C C6 -0.0836(5) 0.2573(5) -0.1848(10) 0.126(3) Uani d . 1
H H6A -0.0535 0.2999 -0.2482 0.190 Uiso calc R 1
H H6B -0.1559 0.2583 -0.1982 0.190 Uiso calc R 1
H H6C -0.0577 0.2050 -0.2179 0.190 Uiso calc R 1
C C7 -0.1067(5) 0.2022(4) 0.0849(12) 0.114(3) Uani d . 1
H H7A -0.0933 0.2093 0.1961 0.171 Uiso calc R 1
H H7B -0.0793 0.1506 0.0503 0.171 Uiso calc R 1
H H7C -0.1786 0.2028 0.0670 0.171 Uiso calc R 1
C C8 -0.0572(4) 0.2717(4) -0.0080(8) 0.0680(18) Uani d . 1
C C9 0.0595(4) 0.2689(4) 0.0063(8) 0.0576(15) Uani d . 1
C C10 0.1191(5) 0.3238(4) -0.0795(8) 0.0707(18) Uani d . 1
H H10A 0.0875 0.3629 -0.1431 0.085 Uiso calc R 1
C C11 0.2233(5) 0.3220(4) -0.0726(8) 0.0731(18) Uani d . 1
H H11A 0.2606 0.3612 -0.1278 0.088 Uiso calc R 1
C C12 0.2734(5) 0.2628(3) 0.0151(8) 0.0622(16) Uani d . 1
C C13 0.2152(4) 0.2064(3) 0.0969(7) 0.0514(14) Uani d . 1
C C14 0.1098(4) 0.2083(3) 0.0939(7) 0.0558(15) Uani d . 1
H H14A 0.0727 0.1694 0.1500 0.067 Uiso calc R 1
C C15 0.3734(4) 0.0598(3) 0.2719(7) 0.0554(15) Uani d . 1
C C16 0.4604(4) 0.0140(4) 0.3105(7) 0.0713(18) Uani d . 1
H H16A 0.5240 0.0282 0.2712 0.086 Uiso calc R 1
C C17 0.4477(5) -0.0516(4) 0.4073(8) 0.0751(18) Uani d . 1
H H17A 0.5039 -0.0830 0.4352 0.090 Uiso calc R 1
C C18 0.3515(5) -0.0733(4) 0.4667(8) 0.0747(19) Uani d . 1
H H18A 0.3459 -0.1196 0.5307 0.090 Uiso calc R 1
C C19 0.2666(5) -0.0290(3) 0.4340(8) 0.0686(17) Uani d . 1
H H19A 0.2038 -0.0434 0.4761 0.082 Uiso calc R 1
C C20 0.2777(4) 0.0388(3) 0.3346(7) 0.0544(14) Uani d . 1

loop_
_atom_site_aniso_label
_atom_site_aniso_U_11
_atom_site_aniso_U_22
_atom_site_aniso_U_33
_atom_site_aniso_U_12
_atom_site_aniso_U_13
_atom_site_aniso_U_23
O 0.055(3) 0.101(3) 0.082(3) -0.007(2) 0.004(3) 0.017(3)
N1 0.062(3) 0.057(3) 0.046(3) -0.003(3) 0.008(3) -0.004(3)
N2 0.049(3) 0.073(3) 0.054(3) -0.004(2) -0.004(3) 0.007(3)
N3 0.070(3) 0.053(3) 0.053(3) -0.007(3) 0.006(3) -0.002(3)
C1 0.147(7) 0.142(7) 0.226(12) 0.058(6) -0.040(9) -0.089(9)
C2 0.145(8) 0.173(9) 0.101(8) -0.020(7) 0.001(7) 0.000(8)
C3 0.095(5) 0.134(7) 0.113(7) -0.033(5) 0.001(6) -0.034(6)
C4 0.096 0.096 0.096 0.000 0.000 0.000
C5 0.060(4) 0.085(5) 0.076(5) 0.006(3) -0.011(4) -0.006(4)
C6 0.084(5) 0.176(8) 0.120(7) 0.031(5) -0.046(5) -0.082(7)
C7 0.072(4) 0.073(5) 0.198(10) -0.010(4) 0.001(6) -0.002(6)
C8 0.068(4) 0.057(4) 0.079(5) 0.008(3) -0.012(4) -0.012(4)
C9 0.063(4) 0.055(3) 0.055(4) -0.002(3) -0.002(3) -0.014(3)
C10 0.077(4) 0.073(4) 0.062(4) 0.014(4) -0.008(4) 0.006(4)
C11 0.083(5) 0.070(4) 0.067(4) -0.003(3) 0.001(4) 0.008(4)
C12 0.067(4) 0.063(4) 0.056(4) -0.007(3) 0.013(4) 0.000(4)
C13 0.055(4) 0.053(3) 0.046(3) 0.001(3) -0.007(3) -0.002(3)
C14 0.058(4) 0.053(3) 0.056(4) 0.005(3) -0.002(3) -0.007(3)
C15 0.058(4) 0.064(4) 0.044(3) 0.000(3) -0.006(3) -0.013(3)
C16 0.055(3) 0.097(5) 0.062(4) 0.009(4) -0.008(3) -0.003(4)
C17 0.079(4) 0.080(5) 0.067(4) 0.004(4) -0.015(4) 0.010(4)
C18 0.094(5) 0.063(4) 0.067(5) 0.003(4) -0.007(4) -0.002(4)
C19 0.066(4) 0.065(3) 0.075(4) 0.000(3) 0.007(4) -0.004(4)
C20 0.065(4) 0.053(3) 0.045(3) 0.003(3) 0.001(3) 0.001(3)

loop_
_atom_type_symbol
_atom_type_description
_atom_type_scat_dispersion_real
_atom_type_scat_dispersion_imag
_atom_type_scat_source
C C 0.0033 0.0016 'International Tables Vol C Tables 4.2.6.8 and 6.1.1.4'
H H 0.0000 0.0000 'International Tables Vol C Tables 4.2.6.8 and 6.1.1.4'
N N 0.0061 0.0033 'International Tables Vol C Tables 4.2.6.8 and 6.1.1.4'
O O 0.0106 0.0060 'International Tables Vol C Tables 4.2.6.8 and 6.1.1.4'

loop_
_geom_angle_atom_site_label_1
_geom_angle_atom_site_label_2
_geom_angle_atom_site_label_3
_geom_angle
C12 O H1 119.0
N3 N1 N2 115.7(5)
N3 N1 C13 124.2(5)
N2 N1 C13 120.1(5)
N1 N2 C15 103.8(4)
N1 N3 C20 103.6(4)
C4 C1 H1A 109.5
C4 C1 H1B 109.5
H1A C1 H1B 109.5
C4 C1 H1C 109.5
H1A C1 H1C 109.5
H1B C1 H1C 109.5
C4 C2 H2B 109.5
C4 C2 H2C 109.5
H2B C2 H2C 109.5
C4 C2 H2D 109.5
H2B C2 H2D 109.5
H2C C2 H2D 109.5
C4 C3 H3B 109.5
C4 C3 H3C 109.5
H3B C3 H3C 109.5
C4 C3 H3D 109.5
H3B C3 H3D 109.5
H3C C3 H3D 109.5
C3 C4 C2 107.7(7)
C3 C4 C1 110.0(6)
C2 C4 C1 109.0(8)
C3 C4 C5 111.4(7)
C2 C4 C5 113.5(6)
C1 C4 C5 105.3(7)
C8 C5 C4 124.2(6)
C8 C5 H5A 106.3
C4 C5 H5A 106.3
C8 C5 H5B 106.3
C4 C5 H5B 106.3
H5A C5 H5B 106.4
C8 C6 H6A 109.5
C8 C6 H6B 109.5
H6A C6 H6B 109.5
C8 C6 H6C 109.5
H6A C6 H6C 109.5
H6B C6 H6C 109.5
C8 C7 H7A 109.5
C8 C7 H7B 109.5
H7A C7 H7B 109.5
C8 C7 H7C 109.5
H7A C7 H7C 109.5
H7B C7 H7C 109.5
C7 C8 C9 111.4(5)
C7 C8 C5 111.5(6)
C9 C8 C5 113.6(5)
C7 C8 C6 106.6(6)
C9 C8 C6 107.1(6)
C5 C8 C6 106.1(6)
C10 C9 C14 117.4(5)
C10 C9 C8 120.2(6)
C14 C9 C8 122.3(6)
C11 C10 C9 121.8(6)
C11 C10 H10A 119.1
C9 C10 H10A 119.1
C10 C11 C12 121.0(6)
C10 C11 H11A 119.5
C12 C11 H11A 119.5
O C12 C13 123.8(6)
O C12 C11 118.5(6)
C13 C12 C11 117.7(5)
C12 C13 C14 122.1(5)
C12 C13 N1 122.3(5)
C14 C13 N1 115.6(5)
C13 C14 C9 119.9(6)
C13 C14 H14A 120.0
C9 C14 H14A 120.0
N2 C15 C16 131.8(5)
N2 C15 C20 107.3(5)
C16 C15 C20 120.9(6)
C17 C16 C15 117.2(6)
C17 C16 H16A 121.4
C15 C16 H16A 121.4
C16 C17 C18 121.5(6)
C16 C17 H17A 119.2
C18 C17 H17A 119.2
C19 C18 C17 122.4(6)
C19 C18 H18A 118.8
C17 C18 H18A 118.8
C18 C19 C20 117.1(6)
C18 C19 H19A 121.4
C20 C19 H19A 121.4
N3 C20 C19 129.6(5)
N3 C20 C15 109.6(5)
C19 C20 C15 120.7(5)

loop_
_geom_bond_atom_site_label_1
_geom_bond_atom_site_label_2
_geom_bond_distance
O C12 1.348(6)
O H1 0.8500
N1 N3 1.321(5)
N1 N2 1.356(5)
N1 C13 1.423(6)
N2 C15 1.357(7)
N3 C20 1.350(6)
C1 C4 1.514(9)
C1 H1A 0.9600
C1 H1B 0.9600
C1 H1C 0.9600
C2 C4 1.513(11)
C2 H2B 0.9600
C2 H2C 0.9600
C2 H2D 0.9600
C3 C4 1.508(8)
C3 H3B 0.9600
C3 H3C 0.9600
C3 H3D 0.9600
C4 C5 1.570(11)
C5 C8 1.547(8)
C5 H5A 0.9700
C5 H5B 0.9700
C6 C8 1.549(10)
C6 H6A 0.9600
C6 H6B 0.9600
C6 H6C 0.9600
C7 C8 1.523(9)
C7 H7A 0.9600
C7 H7B 0.9600
C7 H7C 0.9600
C8 C9 1.543(7)
C9 C10 1.393(8)
C9 C14 1.399(7)
C10 C11 1.374(7)
C10 H10A 0.9300
C11 C12 1.383(7)
C11 H11A 0.9300
C12 C13 1.382(7)
C13 C14 1.389(6)
C14 H14A 0.9300
C15 C16 1.405(7)
C15 C20 1.410(7)
C16 C17 1.355(8)
C16 H16A 0.9300
C17 C18 1.408(8)
C17 H17A 0.9300
C18 C19 1.360(7)
C18 H18A 0.9300
C19 C20 1.395(7)
C19 H19A 0.9300

loop_
_geom_hbond_atom_site_label_D
_geom_hbond_atom_site_label_H
_geom_hbond_atom_site_label_A
_geom_hbond_distance_DH
_geom_hbond_distance_HA
_geom_hbond_distance_DA
_geom_hbond_angle_DHA
O H1 N2 0.85 1.97 2.618(6) 132

loop_
_geom_torsion_atom_site_label_1
_geom_torsion_atom_site_label_2
_geom_torsion_atom_site_label_3
_geom_torsion_atom_site_label_4
_geom_torsion
N3 N1 N2 C15 0.0(6)
C13 N1 N2 C15 -177.0(4)
N2 N1 N3 C20 0.6(6)
C13 N1 N3 C20 177.5(5)
C3 C4 C5 C8 74.2(9)
C2 C4 C5 C8 -47.6(9)
C1 C4 C5 C8 -166.6(7)
C4 C5 C8 C7 70.5(8)
C4 C5 C8 C9 -56.3(9)
C4 C5 C8 C6 -173.8(6)
C7 C8 C9 C10 175.4(6)
C5 C8 C9 C10 -57.6(8)
C6 C8 C9 C10 59.2(8)
C7 C8 C9 C14 0.5(9)
C5 C8 C9 C14 127.5(6)
C6 C8 C9 C14 -115.7(7)
C14 C9 C10 C11 -3.4(10)
C8 C9 C10 C11 -178.5(6)
C9 C10 C11 C12 2.8(11)
C10 C11 C12 O 178.2(6)
C10 C11 C12 C13 -0.8(10)
O C12 C13 C14 -179.4(6)
C11 C12 C13 C14 -0.5(9)
O C12 C13 N1 -0.5(9)
C11 C12 C13 N1 178.4(5)
N3 N1 C13 C12 173.9(5)
N2 N1 C13 C12 -9.3(8)
N3 N1 C13 C14 -7.1(8)
N2 N1 C13 C14 169.7(5)
C12 C13 C14 C9 -0.1(9)
N1 C13 C14 C9 -179.1(5)
C10 C9 C14 C13 2.0(9)
C8 C9 C14 C13 177.1(5)
N1 N2 C15 C16 179.5(6)
N1 N2 C15 C20 -0.6(5)
N2 C15 C16 C17 -178.9(6)
C20 C15 C16 C17 1.3(8)
C15 C16 C17 C18 0.1(9)
C16 C17 C18 C19 -1.6(10)
C17 C18 C19 C20 1.5(10)
N1 N3 C20 C19 -178.5(5)
N1 N3 C20 C15 -1.0(6)
C18 C19 C20 N3 177.2(6)
C18 C19 C20 C15 -0.1(8)
N2 C15 C20 N3 1.0(6)
C16 C15 C20 N3 -179.1(5)
N2 C15 C20 C19 178.8(5)
C16 C15 C20 C19 -1.3(8)

loop_
_cod_related_entry_id
_cod_related_entry_database
_cod_related_entry_code
1 ChemSpider 56265
